data_4336377
loop_
_publ_author_name
'Henry S. La Pierre'
'Stefan G. Minasian'
'Mark Abubekerov'
'Stosh A. Kozimor'
'David K. Shuh'
'Tolek Tyliszczak'
'John Arnold'
'Robert G. Bergman'
'F. Dean Toste'

_publ_section_title
;
 Vanadium Bisimide Bonding Investigated by X-ray Crystallography, 51V and
 13C Nuclear Magnetic Resonance Spectroscopy, and V L3,2-Edge X-ray
 Absorption Near-Edge Structure Spectroscopy
;
_journal_name_full 'Inorganic Chemistry'
_journal_page_first 11650
_journal_page_last 11660
_journal_paper_doi 10.1021/ic4020543
_journal_volume 52
_journal_year 2013
_chemical_formula_moiety VCl(Py)2(NtBu)2
_chemical_formula_sum 'C18 H28 Cl N4 V'
_chemical_formula_weight 386.83
_chemical_name_common VCl(Py)2(NtBu)2
_chemical_name_systematic
;
 ?
;
_space_group_IT_number 61
_symmetry_cell_setting orthorhombic
_symmetry_space_group_name_Hall '-P 2ac 2ab'
_symmetry_space_group_name_H-M 'P b c a'
_atom_sites_solution_hydrogens geom
_atom_sites_solution_primary direct
_atom_sites_solution_secondary difmap
_audit_creation_method SHELXL-97
_cell_angle_alpha 90.00
_cell_angle_beta 90.00
_cell_angle_gamma 90.00
_cell_formula_units_Z 8
_cell_length_a 9.504(2)
_cell_length_b 18.182(4)
_cell_length_c 23.174(5)
_cell_measurement_reflns_used 9919
_cell_measurement_temperature 100(2)
_cell_measurement_theta_max 25.34
_cell_measurement_theta_min 2.41
_cell_volume 4004.5(15)
_computing_cell_refinement 'Bruker SAINT'
_computing_data_collection 'Bruker APEX2'
_computing_data_reduction 'Bruker SAINT'
_computing_molecular_graphics ORTEP-32
_computing_publication_material WinGx
_computing_structure_refinement 'SHELXL-97 (Sheldrick, 2008)'
_computing_structure_solution SUPERFLIP
_diffrn_ambient_temperature 100(2)
_diffrn_detector_area_resol_mean 8.366
_diffrn_measured_fraction_theta_full 1.000
_diffrn_measured_fraction_theta_max 0.998
_diffrn_measurement_device_type 'Bruker APEX-II CCD'
_diffrn_measurement_method '\f and \w scans'
_diffrn_radiation_monochromator graphite
_diffrn_radiation_source 'fine-focus sealed tube'
_diffrn_radiation_type MoK\a
_diffrn_radiation_wavelength 0.71073
_diffrn_reflns_av_R_equivalents 0.0636
_diffrn_reflns_av_sigmaI/netI 0.0155
_diffrn_reflns_limit_h_max 11
_diffrn_reflns_limit_h_min -11
_diffrn_reflns_limit_k_max 21
_diffrn_reflns_limit_k_min -21
_diffrn_reflns_limit_l_max 27
_diffrn_reflns_limit_l_min -27
_diffrn_reflns_number 134969
_diffrn_reflns_theta_full 25.00
_diffrn_reflns_theta_max 25.42
_diffrn_reflns_theta_min 1.76
_exptl_absorpt_coefficient_mu 0.635
_exptl_absorpt_correction_T_max 0.9107
_exptl_absorpt_correction_T_min 0.7017
_exptl_absorpt_correction_type multi-scan
_exptl_absorpt_process_details SADABS
_exptl_crystal_colour gold
_exptl_crystal_density_diffrn 1.283
_exptl_crystal_description plate
_exptl_crystal_F_000 1632
_exptl_crystal_size_max 0.60
_exptl_crystal_size_mid 0.30
_exptl_crystal_size_min 0.15
_refine_diff_density_max 0.486
_refine_diff_density_min -0.257
_refine_diff_density_rms 0.057
_refine_ls_extinction_method none
_refine_ls_goodness_of_fit_ref 1.103
_refine_ls_hydrogen_treatment constr
_refine_ls_matrix_type full
_refine_ls_number_parameters 217
_refine_ls_number_reflns 3692
_refine_ls_number_restraints 0
_refine_ls_restrained_S_all 1.103
_refine_ls_R_factor_all 0.0438
_refine_ls_R_factor_gt 0.0325
_refine_ls_shift/su_max 0.001
_refine_ls_shift/su_mean 0.000
_refine_ls_structure_factor_coef Fsqd
_refine_ls_weighting_details 'calc w=1/[\s^2^(Fo^2^)+(0.0318P)^2^+4.3756P] where P=(Fo^2^+2Fc^2^)/3'
_refine_ls_weighting_scheme calc
_refine_ls_wR_factor_gt 0.0765
_refine_ls_wR_factor_ref 0.0841
_reflns_number_gt 3074
_reflns_number_total 3692
_reflns_threshold_expression >2sigma(I)
_cod_data_source_file ic4020543_si_002.cif
_cod_data_source_block shelxl
_cod_original_cell_volume 4004.7(15)
_cod_database_code 4336377

loop_
_symmetry_equiv_pos_as_xyz
'x, y, z'
'-x+1/2, -y, z+1/2'
'-x, y+1/2, -z+1/2'
'x+1/2, -y+1/2, -z'
'-x, -y, -z'
'x-1/2, y, -z-1/2'
'x, -y-1/2, z-1/2'
'-x-1/2, y-1/2, z'

loop_
_atom_site_label
_atom_site_type_symbol
_atom_site_fract_x
_atom_site_fract_y
_atom_site_fract_z
_atom_site_U_iso_or_equiv
_atom_site_adp_type
_atom_site_occupancy
_atom_site_symmetry_multiplicity
_atom_site_calc_flag
_atom_site_refinement_flags
C1 C 0.4855(2) 0.51406(11) 0.16127(8) 0.0198(4) Uani 1 1 d .
C2 C 0.4329(2) 0.58746(11) 0.13651(10) 0.0263(5) Uani 1 1 d .
H2A H 0.4764 0.5961 0.0997 0.039 Uiso 1 1 calc R
H2B H 0.4568 0.6266 0.1625 0.039 Uiso 1 1 calc R
H2C H 0.3326 0.5855 0.1318 0.039 Uiso 1 1 calc R
C3 C 0.4143(3) 0.49906(13) 0.21930(9) 0.0312(5) Uani 1 1 d .
H3A H 0.3145 0.4952 0.2138 0.047 Uiso 1 1 calc R
H3B H 0.4342 0.5387 0.2454 0.047 Uiso 1 1 calc R
H3C H 0.4496 0.4539 0.2351 0.047 Uiso 1 1 calc R
C4 C 0.6451(2) 0.51802(13) 0.16946(10) 0.0286(5) Uani 1 1 d .
H4A H 0.6895 0.5262 0.1328 0.043 Uiso 1 1 calc R
H4B H 0.6783 0.4726 0.1856 0.043 Uiso 1 1 calc R
H4C H 0.6677 0.5578 0.1951 0.043 Uiso 1 1 calc R
C5 C 0.5110(2) 0.25265(11) 0.17210(9) 0.0218(4) Uani 1 1 d .
C6 C 0.5435(4) 0.29775(15) 0.22562(11) 0.0515(8) Uani 1 1 d .
H6A H 0.6175 0.3320 0.2172 0.077 Uiso 1 1 calc R
H6B H 0.5728 0.2656 0.2562 0.077 Uiso 1 1 calc R
H6C H 0.4608 0.3241 0.2373 0.077 Uiso 1 1 calc R
C7 C 0.3886(3) 0.19980(16) 0.18390(13) 0.0482(7) Uani 1 1 d .
H7A H 0.3671 0.1728 0.1494 0.072 Uiso 1 1 calc R
H7B H 0.3073 0.2274 0.1957 0.072 Uiso 1 1 calc R
H7C H 0.4146 0.1662 0.2140 0.072 Uiso 1 1 calc R
C8 C 0.6398(3) 0.20723(13) 0.15525(11) 0.0363(6) Uani 1 1 d .
H8A H 0.6206 0.1809 0.1202 0.054 Uiso 1 1 calc R
H8B H 0.6610 0.1729 0.1855 0.054 Uiso 1 1 calc R
H8C H 0.7187 0.2393 0.1495 0.054 Uiso 1 1 calc R
C9 C 0.6747(2) 0.45205(11) 0.02468(8) 0.0176(4) Uani 1 1 d .
H9 H 0.6243 0.4934 0.0361 0.021 Uiso 1 1 calc R
C10 C 0.8007(2) 0.46211(11) -0.00401(8) 0.0195(4) Uani 1 1 d .
H10 H 0.8349 0.5092 -0.0109 0.023 Uiso 1 1 calc R
C11 C 0.8750(2) 0.40106(11) -0.02230(9) 0.0210(4) Uani 1 1 d .
H11 H 0.9606 0.4062 -0.0414 0.025 Uiso 1 1 calc R
C12 C 0.8193(2) 0.33204(11) -0.01161(9) 0.0200(4) Uani 1 1 d .
H12 H 0.8660 0.2901 -0.0242 0.024 Uiso 1 1 calc R
C13 C 0.6936(2) 0.32617(11) 0.01789(8) 0.0184(4) Uani 1 1 d .
H13 H 0.6573 0.2795 0.0250 0.022 Uiso 1 1 calc R
C14 C 0.1358(2) 0.30644(11) 0.10348(9) 0.0212(4) Uani 1 1 d .
H14 H 0.1851 0.2642 0.0934 0.025 Uiso 1 1 calc R
C15 C -0.0074(2) 0.30108(12) 0.11249(9) 0.0241(5) Uani 1 1 d .
H15 H -0.0534 0.2563 0.1083 0.029 Uiso 1 1 calc R
C16 C -0.0811(2) 0.36369(12) 0.12796(9) 0.0240(5) Uani 1 1 d .
H16 H -0.1776 0.3617 0.1344 0.029 Uiso 1 1 calc R
C17 C -0.0087(2) 0.42916(12) 0.13365(9) 0.0231(5) Uani 1 1 d .
H17 H -0.0558 0.4720 0.1440 0.028 Uiso 1 1 calc R
C18 C 0.1343(2) 0.43002(11) 0.12377(8) 0.0203(4) Uani 1 1 d .
H18 H 0.1824 0.4743 0.1278 0.024 Uiso 1 1 calc R
N1 N 0.45272(17) 0.45514(9) 0.12096(7) 0.0181(4) Uani 1 1 d .
N2 N 0.47281(17) 0.30014(9) 0.12427(7) 0.0190(4) Uani 1 1 d .
N3 N 0.62122(17) 0.38514(9) 0.03690(7) 0.0167(3) Uani 1 1 d .
N4 N 0.20738(17) 0.36994(9) 0.10862(7) 0.0181(4) Uani 1 1 d .
Cl1 Cl 0.32893(5) 0.35791(3) -0.01026(2) 0.01914(12) Uani 1 1 d .
V1 V 0.42804(3) 0.375196(18) 0.085583(14) 0.01533(10) Uani 1 1 d .

loop_
_atom_site_aniso_label
_atom_site_aniso_U_11
_atom_site_aniso_U_22
_atom_site_aniso_U_33
_atom_site_aniso_U_23
_atom_site_aniso_U_13
_atom_site_aniso_U_12
C1 0.0197(10) 0.0205(10) 0.0191(10) -0.0052(8) 0.0004(8) 0.0000(8)
C2 0.0284(12) 0.0225(11) 0.0281(11) -0.0042(9) -0.0015(9) 0.0032(9)
C3 0.0423(14) 0.0304(12) 0.0208(11) -0.0066(9) 0.0046(10) -0.0049(10)
C4 0.0226(12) 0.0321(12) 0.0310(12) -0.0112(10) -0.0068(9) 0.0002(9)
C5 0.0214(11) 0.0226(10) 0.0215(11) 0.0062(8) 0.0011(8) 0.0014(9)
C6 0.089(2) 0.0399(15) 0.0253(13) -0.0014(11) -0.0165(14) 0.0188(15)
C7 0.0320(14) 0.0588(18) 0.0538(17) 0.0335(14) 0.0002(13) -0.0071(13)
C8 0.0335(14) 0.0325(13) 0.0429(15) 0.0097(11) 0.0051(11) 0.0113(11)
C9 0.0192(10) 0.0154(9) 0.0182(10) 0.0005(7) -0.0015(8) 0.0014(8)
C10 0.0217(11) 0.0160(10) 0.0208(10) 0.0009(8) -0.0004(8) -0.0037(8)
C11 0.0176(10) 0.0246(11) 0.0208(10) -0.0009(8) 0.0013(8) -0.0011(8)
C12 0.0190(10) 0.0206(10) 0.0205(10) -0.0024(8) -0.0003(8) 0.0020(8)
C13 0.0207(10) 0.0145(9) 0.0199(10) -0.0009(8) -0.0002(8) -0.0003(8)
C14 0.0205(11) 0.0214(11) 0.0217(10) -0.0014(8) -0.0005(9) 0.0011(8)
C15 0.0203(11) 0.0267(11) 0.0251(11) 0.0012(9) -0.0022(9) -0.0038(9)
C16 0.0155(10) 0.0357(12) 0.0208(11) 0.0004(9) -0.0008(8) 0.0014(9)
C17 0.0203(11) 0.0268(11) 0.0222(11) -0.0025(9) 0.0007(9) 0.0056(9)
C18 0.0208(11) 0.0214(10) 0.0187(10) -0.0019(8) -0.0010(8) -0.0002(8)
N1 0.0147(8) 0.0212(9) 0.0185(8) -0.0021(7) 0.0022(7) 0.0011(7)
N2 0.0146(9) 0.0226(9) 0.0198(9) 0.0016(7) 0.0029(7) 0.0002(7)
N3 0.0157(8) 0.0172(8) 0.0171(8) 0.0000(7) -0.0008(7) 0.0006(7)
N4 0.0168(8) 0.0206(9) 0.0170(8) -0.0008(7) -0.0007(7) 0.0012(7)
Cl1 0.0213(3) 0.0178(2) 0.0183(2) -0.00058(18) -0.00171(19) -0.00074(18)
V1 0.01399(18) 0.01611(18) 0.01589(18) -0.00055(13) 0.00039(13) 0.00060(13)

loop_
_atom_type_symbol
_atom_type_description
_atom_type_scat_dispersion_real
_atom_type_scat_dispersion_imag
_atom_type_scat_source
C C 0.0033 0.0016 'International Tables Vol C Tables 4.2.6.8 and 6.1.1.4'
H H 0.0000 0.0000 'International Tables Vol C Tables 4.2.6.8 and 6.1.1.4'
N N 0.0061 0.0033 'International Tables Vol C Tables 4.2.6.8 and 6.1.1.4'
Cl Cl 0.1484 0.1585 'International Tables Vol C Tables 4.2.6.8 and 6.1.1.4'
V V 0.3005 0.5294 'International Tables Vol C Tables 4.2.6.8 and 6.1.1.4'

loop_
_geom_angle_atom_site_label_1
_geom_angle_atom_site_label_2
_geom_angle_atom_site_label_3
_geom_angle
N1 C1 C3 109.78(17)
N1 C1 C4 109.05(16)
C3 C1 C4 109.73(18)
N1 C1 C2 109.28(16)
C3 C1 C2 109.83(17)
C4 C1 C2 109.15(18)
C1 C2 H2A 109.5
C1 C2 H2B 109.5
H2A C2 H2B 109.5
C1 C2 H2C 109.5
H2A C2 H2C 109.5
H2B C2 H2C 109.5
C1 C3 H3A 109.5
C1 C3 H3B 109.5
H3A C3 H3B 109.5
C1 C3 H3C 109.5
H3A C3 H3C 109.5
H3B C3 H3C 109.5
C1 C4 H4A 109.5
C1 C4 H4B 109.5
H4A C4 H4B 109.5
C1 C4 H4C 109.5
H4A C4 H4C 109.5
H4B C4 H4C 109.5
N2 C5 C6 110.70(18)
N2 C5 C8 109.07(17)
C6 C5 C8 109.7(2)
N2 C5 C7 108.63(18)
C6 C5 C7 110.3(2)
C8 C5 C7 108.4(2)
C5 C6 H6A 109.5
C5 C6 H6B 109.5
H6A C6 H6B 109.5
C5 C6 H6C 109.5
H6A C6 H6C 109.5
H6B C6 H6C 109.5
C5 C7 H7A 109.5
C5 C7 H7B 109.5
H7A C7 H7B 109.5
C5 C7 H7C 109.5
H7A C7 H7C 109.5
H7B C7 H7C 109.5
C5 C8 H8A 109.5
C5 C8 H8B 109.5
H8A C8 H8B 109.5
C5 C8 H8C 109.5
H8A C8 H8C 109.5
H8B C8 H8C 109.5
N3 C9 C10 123.16(18)
N3 C9 H9 118.4
C10 C9 H9 118.4
C9 C10 C11 118.96(19)
C9 C10 H10 120.5
C11 C10 H10 120.5
C10 C11 C12 118.52(19)
C10 C11 H11 120.7
C12 C11 H11 120.7
C13 C12 C11 119.33(19)
C13 C12 H12 120.3
C11 C12 H12 120.3
N3 C13 C12 122.81(18)
N3 C13 H13 118.6
C12 C13 H13 118.6
N4 C14 C15 123.09(19)
N4 C14 H14 118.5
C15 C14 H14 118.5
C14 C15 C16 118.7(2)
C14 C15 H15 120.7
C16 C15 H15 120.7
C17 C16 C15 118.8(2)
C17 C16 H16 120.6
C15 C16 H16 120.6
C18 C17 C16 119.0(2)
C18 C17 H17 120.5
C16 C17 H17 120.5
N4 C18 C17 123.00(19)
N4 C18 H18 118.5
C17 C18 H18 118.5
C1 N1 V1 167.73(15)
C5 N2 V1 161.83(15)
C13 N3 C9 117.19(17)
C13 N3 V1 122.49(13)
C9 N3 V1 120.32(13)
C18 N4 C14 117.40(17)
C18 N4 V1 121.99(14)
C14 N4 V1 120.38(13)
N1 V1 N2 113.83(8)
N1 V1 N3 93.64(7)
N2 V1 N3 97.51(7)
N1 V1 N4 93.03(7)
N2 V1 N4 94.45(7)
N3 V1 N4 162.60(6)
N1 V1 Cl1 127.55(6)
N2 V1 Cl1 118.57(6)
N3 V1 Cl1 82.14(5)
N4 V1 Cl1 81.05(5)

loop_
_geom_bond_atom_site_label_1
_geom_bond_atom_site_label_2
_geom_bond_distance
C1 N1 1.455(2)
C1 C3 1.530(3)
C1 C4 1.531(3)
C1 C2 1.536(3)
C2 H2A 0.9600
C2 H2B 0.9600
C2 H2C 0.9600
C3 H3A 0.9600
C3 H3B 0.9600
C3 H3C 0.9600
C4 H4A 0.9600
C4 H4B 0.9600
C4 H4C 0.9600
C5 N2 1.451(3)
C5 C6 1.519(3)
C5 C8 1.528(3)
C5 C7 1.533(3)
C6 H6A 0.9600
C6 H6B 0.9600
C6 H6C 0.9600
C7 H7A 0.9600
C7 H7B 0.9600
C7 H7C 0.9600
C8 H8A 0.9600
C8 H8B 0.9600
C8 H8C 0.9600
C9 N3 1.348(3)
C9 C10 1.382(3)
C9 H9 0.9300
C10 C11 1.383(3)
C10 H10 0.9300
C11 C12 1.384(3)
C11 H11 0.9300
C12 C13 1.380(3)
C12 H12 0.9300
C13 N3 1.348(2)
C13 H13 0.9300
C14 N4 1.346(3)
C14 C15 1.380(3)
C14 H14 0.9300
C15 C16 1.384(3)
C15 H15 0.9300
C16 C17 1.381(3)
C16 H16 0.9300
C17 C18 1.379(3)
C17 H17 0.9300
C18 N4 1.341(3)
C18 H18 0.9300
N1 V1 1.6852(17)
N2 V1 1.6873(17)
N3 V1 2.1626(17)
N4 V1 2.1662(17)
Cl1 V1 2.4329(7)
